data_8102176
loop_
_publ_author_name
'Frey, Wolfgang'
'Li, Feng'
'J\"ager, Volker'

_publ_section_title
;
Crystal structure of (2S,3S,4R)-1-tert-butoxycarbonylamino-3-hydroxy-
2-isobutyl-4-methylproline methyl ester, C~16~H~29~NO~5~
;
_journal_issue 3
_journal_name_full 'Zeitschrift f\"ur Kristallographie - New Crystal Structures'
_journal_page_first 359
_journal_page_last 360
_journal_volume 222
_journal_year 2007
_chemical_formula_moiety 'C16 H29 N1 O5'
_chemical_formula_sum 'C16 H29 N O5'
_chemical_formula_weight 315.40
_chemical_name_systematic
; 
(2S,3S,4R)-1-tert-butoxycarbonylamino-3-hydroxy-2-isobutyl-4-methylproline 
methyl ester
;
_space_group_IT_number 19
_symmetry_cell_setting orthorhombic
_symmetry_space_group_name_Hall 'P 2ac 2ab'
_symmetry_space_group_name_H-M 'P 21 21 21'
_atom_sites_solution_hydrogens geom
_atom_sites_solution_primary direct
_atom_sites_solution_secondary difmap
_audit_creation_method SHELXL-97
_cell_angle_alpha 90.00
_cell_angle_beta 90.00
_cell_angle_gamma 90.00
_cell_formula_units_Z 4
_cell_length_a 9.1627(7)
_cell_length_b 11.9106(12)
_cell_length_c 16.6391(13)
_cell_measurement_reflns_used 35
_cell_measurement_temperature 293(2)
_cell_measurement_theta_max 21
_cell_measurement_theta_min 20
_cell_volume 1815.9(3)
_computing_cell_refinement 'Bruker Xscans, Release 2.31'
_computing_data_collection 'Bruker Xscans, Release 2.31'
_computing_data_reduction 'Bruker Xscans, Release 2.31'
_computing_molecular_graphics 'SHELXTL-plus, XP (Sheldrick, 1991)'
_computing_structure_refinement 'SHELXL-97 (Sheldrick, 1997)'
_computing_structure_solution 'SHELXS-97 (Sheldrick, 1990)'
_diffrn_ambient_temperature 293(2)
_diffrn_measured_fraction_theta_full 0.933
_diffrn_measured_fraction_theta_max 0.933
_diffrn_measurement_device_type 'Siemens P4'
_diffrn_measurement_method omega
_diffrn_radiation_monochromator graphite
_diffrn_radiation_source 'fine-focus sealed tube'
_diffrn_radiation_type CuK\a
_diffrn_radiation_wavelength 1.54178
_diffrn_reflns_av_R_equivalents 0.0303
_diffrn_reflns_av_sigmaI/netI 0.0473
_diffrn_reflns_limit_h_max 9
_diffrn_reflns_limit_h_min -9
_diffrn_reflns_limit_k_max 14
_diffrn_reflns_limit_k_min -14
_diffrn_reflns_limit_l_max 20
_diffrn_reflns_limit_l_min -20
_diffrn_reflns_number 3284
_diffrn_reflns_theta_full 67.91
_diffrn_reflns_theta_max 67.91
_diffrn_reflns_theta_min 4.57
_diffrn_standards_decay_% 2
_diffrn_standards_interval_count 100
_diffrn_standards_number 3
_exptl_absorpt_coefficient_mu 0.694
_exptl_absorpt_correction_type none
_exptl_crystal_colour colourless
_exptl_crystal_density_diffrn 1.154
_exptl_crystal_density_method 'not measured'
_exptl_crystal_description plate
_exptl_crystal_F_000 688
_exptl_crystal_size_max 0.5
_exptl_crystal_size_mid 0.35
_exptl_crystal_size_min 0.07
_refine_diff_density_max 0.249
_refine_diff_density_min -0.216
_refine_diff_density_rms 0.056
_refine_ls_abs_structure_details 'Flack H D (1983), Acta Cryst. A39, 876-881'
_refine_ls_abs_structure_Flack 0.4(5)
_refine_ls_extinction_coef 0.0147(17)
_refine_ls_extinction_expression Fc^*^=kFc[1+0.001xFc^2^\l^3^/sin(2\q)]^-1/4^
_refine_ls_extinction_method SHELXL
_refine_ls_goodness_of_fit_ref 1.066
_refine_ls_hydrogen_treatment mixed
_refine_ls_matrix_type full
_refine_ls_number_parameters 200
_refine_ls_number_reflns 2838
_refine_ls_number_restraints 0
_refine_ls_restrained_S_all 1.066
_refine_ls_R_factor_all 0.0874
_refine_ls_R_factor_gt 0.0613
_refine_ls_shift/su_max 0.000
_refine_ls_shift/su_mean 0.000
_refine_ls_structure_factor_coef Fsqd
_refine_ls_weighting_details 'calc w=1/[\s^2^(Fo^2^)+(0.1156P)^2^+0.2457P] where P=(Fo^2^+2Fc^2^)/3'
_refine_ls_weighting_scheme calc
_refine_ls_wR_factor_gt 0.1564
_refine_ls_wR_factor_ref 0.2027
_reflns_number_gt 1862
_reflns_number_total 2838
_reflns_threshold_expression >2sigma(I)
_cod_data_source_file 1267-2084.cff
_cod_data_source_block s1326rc
_cod_original_sg_symbol_H-M P2(1)2(1)2(1)
_cod_database_code 8102176

loop_
_symmetry_equiv_pos_as_xyz
'x, y, z'
'-x+1/2, -y, z+1/2'
'-x, y+1/2, -z+1/2'
'x+1/2, -y+1/2, -z'

loop_
_atom_site_label
_atom_site_type_symbol
_atom_site_fract_x
_atom_site_fract_y
_atom_site_fract_z
_atom_site_U_iso_or_equiv
_atom_site_adp_type
_atom_site_occupancy
_atom_site_symmetry_multiplicity
_atom_site_Wyckoff_symbol
_atom_site_calc_flag
_atom_site_refinement_flags
_atom_site_disorder_assembly
_atom_site_disorder_group
N1 N 0.6211(3) 0.7285(3) 0.28836(19) 0.0583(8) Uani 1 4 a d . . .
C1 C 0.6811(4) 0.8211(3) 0.2398(2) 0.0589(9) Uani 1 4 a d . . .
O1 O 0.5683(4) 0.9241(3) 0.12871(17) 0.0837(9) Uani 1 4 a d . . .
H1 H 0.4977 0.9706 0.1246 0.126 Uiso 1 4 a d . . .
O2 O 0.6360(3) 0.6002(2) 0.38877(16) 0.0683(8) Uani 1 4 a d . . .
C2 C 0.5392(5) 0.8722(3) 0.2033(2) 0.0652(10) Uani 1 4 a d . . .
H2 H 0.5009 0.9287 0.2405 0.078 Uiso 1 4 a calc R . .
O3 O 0.8329(3) 0.7029(3) 0.34932(17) 0.0707(8) Uani 1 4 a d . . .
C3 C 0.4324(5) 0.7738(4) 0.2000(2) 0.0676(11) Uani 1 4 a d . . .
H3 H 0.4589 0.7249 0.1549 0.081 Uiso 1 4 a calc R . .
C4 C 0.4644(4) 0.7131(3) 0.2785(3) 0.0666(10) Uani 1 4 a d . . .
H4A H 0.4108 0.7464 0.3227 0.080 Uiso 1 4 a calc R . .
H4B H 0.4395 0.6341 0.2747 0.080 Uiso 1 4 a calc R . .
O4 O 0.8501(5) 0.9702(3) 0.2750(2) 0.1162(15) Uani 1 4 a d . . .
O5 O 0.6813(4) 0.9220(3) 0.36421(18) 0.0851(10) Uani 1 4 a d . . .
C5 C 0.2735(5) 0.8094(5) 0.1908(3) 0.0880(15) Uani 1 4 a d . . .
H5A H 0.2606 0.8466 0.1401 0.132 Uiso 1 4 a calc R . .
H5B H 0.2478 0.8597 0.2336 0.132 Uiso 1 4 a calc R . .
H5C H 0.2119 0.7442 0.1929 0.132 Uiso 1 4 a calc R . .
C6 C 0.6929(4) 0.6716(3) 0.3456(2) 0.0590(9) Uani 1 4 a d . . .
C7 C 0.9369(4) 0.6556(4) 0.4079(3) 0.0673(11) Uani 1 4 a d . . .
C8 C 0.9439(6) 0.5289(4) 0.4018(3) 0.0911(15) Uani 1 4 a d . . .
H8A H 0.9705 0.5079 0.3480 0.137 Uiso 1 4 a calc R . .
H8B H 0.8501 0.4977 0.4145 0.137 Uiso 1 4 a calc R . .
H8C H 1.0154 0.5007 0.4388 0.137 Uiso 1 4 a calc R . .
C9 C 0.8958(6) 0.6929(5) 0.4910(3) 0.0924(15) Uani 1 4 a d . . .
H9A H 0.8052 0.6583 0.5062 0.139 Uiso 1 4 a calc R . .
H9B H 0.8849 0.7730 0.4918 0.139 Uiso 1 4 a calc R . .
H9C H 0.9708 0.6711 0.5281 0.139 Uiso 1 4 a calc R . .
C10 C 1.0797(6) 0.7060(6) 0.3803(4) 0.118(2) Uani 1 4 a d . . .
H10A H 1.1019 0.6796 0.3272 0.177 Uiso 1 4 a calc R . .
H10B H 1.1562 0.6840 0.4165 0.177 Uiso 1 4 a calc R . .
H10C H 1.0718 0.7863 0.3798 0.177 Uiso 1 4 a calc R . .
C11 C 0.7495(5) 0.9115(4) 0.2934(3) 0.0726(12) Uani 1 4 a d . . .
C12 C 0.7388(9) 1.0059(5) 0.4178(3) 0.112(2) Uani 1 4 a d . . .
H12A H 0.6831 1.0063 0.4667 0.168 Uiso 1 4 a calc R . .
H12B H 0.7326 1.0784 0.3927 0.168 Uiso 1 4 a calc R . .
H12C H 0.8389 0.9892 0.4297 0.168 Uiso 1 4 a calc R . .
C13 C 0.7961(5) 0.7863(4) 0.1772(2) 0.0660(11) Uani 1 4 a d . . .
H13A H 0.8237 0.8535 0.1480 0.079 Uiso 1 4 a calc R . .
H13B H 0.8818 0.7616 0.2064 0.079 Uiso 1 4 a calc R . .
C14 C 0.7610(5) 0.6964(4) 0.1153(3) 0.0730(12) Uani 1 4 a d . . .
H14 H 0.6669 0.7143 0.0905 0.088 Uiso 1 4 a calc R . .
C15 C 0.8792(8) 0.7008(6) 0.0505(3) 0.1113(19) Uani 1 4 a d . . .
H15A H 0.8836 0.7751 0.0283 0.167 Uiso 1 4 a calc R . .
H15B H 0.8564 0.6481 0.0087 0.167 Uiso 1 4 a calc R . .
H15C H 0.9719 0.6821 0.0739 0.167 Uiso 1 4 a calc R . .
C16 C 0.7538(8) 0.5787(5) 0.1483(4) 0.115(2) Uani 1 4 a d . . .
H16A H 0.7308 0.5274 0.1056 0.172 Uiso 1 4 a calc R . .
H16B H 0.6796 0.5747 0.1889 0.172 Uiso 1 4 a calc R . .
H16C H 0.8464 0.5590 0.1713 0.172 Uiso 1 4 a calc R . .

loop_
_atom_site_aniso_label
_atom_site_aniso_U_11
_atom_site_aniso_U_22
_atom_site_aniso_U_33
_atom_site_aniso_U_23
_atom_site_aniso_U_13
_atom_site_aniso_U_12
N1 0.0506(18) 0.0587(17) 0.0657(18) 0.0105(15) -0.0010(15) -0.0042(15)
C1 0.059(2) 0.0555(19) 0.062(2) 0.0034(16) 0.0022(18) -0.0089(18)
O1 0.091(2) 0.0807(18) 0.0790(18) 0.0200(15) 0.0143(17) 0.0194(17)
O2 0.0639(17) 0.0651(15) 0.0761(17) 0.0107(14) -0.0013(14) -0.0108(13)
C2 0.068(3) 0.0584(19) 0.069(2) 0.0063(18) 0.008(2) 0.006(2)
O3 0.0548(18) 0.0872(18) 0.0701(17) 0.0096(15) -0.0072(13) -0.0132(14)
C3 0.060(3) 0.070(2) 0.072(2) 0.002(2) -0.007(2) 0.005(2)
C4 0.054(2) 0.065(2) 0.081(3) 0.008(2) -0.006(2) -0.005(2)
O4 0.144(3) 0.114(3) 0.090(2) -0.017(2) 0.032(2) -0.075(3)
O5 0.103(2) 0.0758(17) 0.0768(18) -0.0172(15) 0.0268(18) -0.0230(18)
C5 0.062(3) 0.098(4) 0.104(4) 0.013(3) -0.005(2) 0.015(3)
C6 0.052(2) 0.059(2) 0.067(2) 0.0004(19) -0.0019(18) -0.0077(18)
C7 0.052(2) 0.082(3) 0.068(2) -0.0070(19) -0.007(2) 0.001(2)
C8 0.082(3) 0.088(3) 0.104(3) -0.019(3) -0.017(3) 0.024(3)
C9 0.102(4) 0.106(4) 0.069(3) -0.017(3) -0.008(3) 0.015(3)
C10 0.064(3) 0.171(6) 0.119(4) 0.016(4) -0.013(3) -0.028(4)
C11 0.080(3) 0.069(2) 0.068(2) -0.007(2) 0.011(2) -0.015(2)
C12 0.167(6) 0.089(3) 0.079(3) -0.028(3) 0.016(4) -0.037(4)
C13 0.064(3) 0.073(2) 0.061(2) -0.0015(19) 0.0121(19) 0.004(2)
C14 0.068(3) 0.078(3) 0.073(3) -0.009(2) 0.002(2) 0.007(2)
C15 0.127(5) 0.126(4) 0.080(3) -0.015(3) 0.023(3) 0.014(4)
C16 0.162(6) 0.077(3) 0.105(4) -0.015(3) 0.021(4) 0.001(4)

loop_
_atom_type_symbol
_atom_type_description
_atom_type_scat_dispersion_real
_atom_type_scat_dispersion_imag
_atom_type_scat_source
C C 0.0181 0.0091 'International Tables Vol C Tables 4.2.6.8 and 6.1.1.4'
H H 0.0000 0.0000 'International Tables Vol C Tables 4.2.6.8 and 6.1.1.4'
N N 0.0311 0.0180 'International Tables Vol C Tables 4.2.6.8 and 6.1.1.4'
O O 0.0492 0.0322 'International Tables Vol C Tables 4.2.6.8 and 6.1.1.4'

loop_
_geom_angle_atom_site_label_1
_geom_angle_atom_site_label_2
_geom_angle_atom_site_label_3
_geom_angle
_geom_angle_site_symmetry_1
_geom_angle_site_symmetry_3
_geom_angle_publ_flag
C6 N1 C4 120.0(3) . . ?
C6 N1 C1 125.8(3) . . ?
C4 N1 C1 113.6(3) . . ?
N1 C1 C11 111.1(3) . . ?
N1 C1 C13 115.2(3) . . ?
C11 C1 C13 107.6(3) . . ?
N1 C1 C2 101.2(3) . . ?
C11 C1 C2 107.1(3) . . ?
C13 C1 C2 114.3(3) . . ?
C2 O1 H1 102.2 . . ?
O1 C2 C3 115.2(3) . . ?
O1 C2 C1 110.9(3) . . ?
C3 C2 C1 104.4(3) . . ?
O1 C2 H2 108.7 . . ?
C3 C2 H2 108.7 . . ?
C1 C2 H2 108.7 . . ?
C6 O3 C7 123.0(3) . . ?
C4 C3 C5 113.7(4) . . ?
C4 C3 C2 102.2(3) . . ?
C5 C3 C2 113.8(4) . . ?
C4 C3 H3 109.0 . . ?
C5 C3 H3 109.0 . . ?
C2 C3 H3 109.0 . . ?
N1 C4 C3 103.1(3) . . ?
N1 C4 H4A 111.1 . . ?
C3 C4 H4A 111.1 . . ?
N1 C4 H4B 111.1 . . ?
C3 C4 H4B 111.1 . . ?
H4A C4 H4B 109.1 . . ?
C11 O5 C12 116.0(4) . . ?
C3 C5 H5A 109.5 . . ?
C3 C5 H5B 109.5 . . ?
H5A C5 H5B 109.5 . . ?
C3 C5 H5C 109.5 . . ?
H5A C5 H5C 109.5 . . ?
H5B C5 H5C 109.5 . . ?
O2 C6 O3 124.9(4) . . ?
O2 C6 N1 123.8(4) . . ?
O3 C6 N1 111.3(3) . . ?
O3 C7 C9 109.5(3) . . ?
O3 C7 C10 102.0(4) . . ?
C9 C7 C10 112.4(4) . . ?
O3 C7 C8 111.3(4) . . ?
C9 C7 C8 111.6(4) . . ?
C10 C7 C8 109.8(5) . . ?
C7 C8 H8A 109.5 . . ?
C7 C8 H8B 109.5 . . ?
H8A C8 H8B 109.5 . . ?
C7 C8 H8C 109.5 . . ?
H8A C8 H8C 109.5 . . ?
H8B C8 H8C 109.5 . . ?
C7 C9 H9A 109.5 . . ?
C7 C9 H9B 109.5 . . ?
H9A C9 H9B 109.5 . . ?
C7 C9 H9C 109.5 . . ?
H9A C9 H9C 109.5 . . ?
H9B C9 H9C 109.5 . . ?
C7 C10 H10A 109.5 . . ?
C7 C10 H10B 109.5 . . ?
H10A C10 H10B 109.5 . . ?
C7 C10 H10C 109.5 . . ?
H10A C10 H10C 109.5 . . ?
H10B C10 H10C 109.5 . . ?
O4 C11 O5 122.0(4) . . ?
O4 C11 C1 125.2(4) . . ?
O5 C11 C1 112.7(4) . . ?
O5 C12 H12A 109.5 . . ?
O5 C12 H12B 109.5 . . ?
H12A C12 H12B 109.5 . . ?
O5 C12 H12C 109.5 . . ?
H12A C12 H12C 109.5 . . ?
H12B C12 H12C 109.5 . . ?
C14 C13 C1 120.2(4) . . ?
C14 C13 H13A 107.3 . . ?
C1 C13 H13A 107.3 . . ?
C14 C13 H13B 107.3 . . ?
C1 C13 H13B 107.3 . . ?
H13A C13 H13B 106.9 . . ?
C16 C14 C13 114.7(4) . . ?
C16 C14 C15 108.7(4) . . ?
C13 C14 C15 107.6(4) . . ?
C16 C14 H14 108.6 . . ?
C13 C14 H14 108.6 . . ?
C15 C14 H14 108.6 . . ?
C14 C15 H15A 109.5 . . ?
C14 C15 H15B 109.5 . . ?
H15A C15 H15B 109.5 . . ?
C14 C15 H15C 109.5 . . ?
H15A C15 H15C 109.5 . . ?
H15B C15 H15C 109.5 . . ?
C14 C16 H16A 109.5 . . ?
C14 C16 H16B 109.5 . . ?
H16A C16 H16B 109.5 . . ?
C14 C16 H16C 109.5 . . ?
H16A C16 H16C 109.5 . . ?
H16B C16 H16C 109.5 . . ?

loop_
_geom_bond_atom_site_label_1
_geom_bond_atom_site_label_2
_geom_bond_distance
_geom_bond_site_symmetry_2
_geom_bond_publ_flag
N1 C6 1.341(5) . ?
N1 C4 1.457(5) . ?
N1 C1 1.473(5) . ?
C1 C11 1.533(6) . ?
C1 C13 1.539(5) . ?
C1 C2 1.559(6) . ?
O1 C2 1.412(4) . ?
O1 H1 0.8540 . ?
O2 C6 1.229(4) . ?
C2 C3 1.527(6) . ?
C2 H2 0.9800 . ?
O3 C6 1.338(5) . ?
O3 C7 1.474(5) . ?
C3 C4 1.521(6) . ?
C3 C5 1.524(6) . ?
C3 H3 0.9800 . ?
C4 H4A 0.9700 . ?
C4 H4B 0.9700 . ?
O4 C11 1.197(5) . ?
O5 C11 1.339(5) . ?
O5 C12 1.440(6) . ?
C5 H5A 0.9600 . ?
C5 H5B 0.9600 . ?
C5 H5C 0.9600 . ?
C7 C9 1.500(6) . ?
C7 C10 1.510(7) . ?
C7 C8 1.515(6) . ?
C8 H8A 0.9600 . ?
C8 H8B 0.9600 . ?
C8 H8C 0.9600 . ?
C9 H9A 0.9600 . ?
C9 H9B 0.9600 . ?
C9 H9C 0.9600 . ?
C10 H10A 0.9600 . ?
C10 H10B 0.9600 . ?
C10 H10C 0.9600 . ?
C12 H12A 0.9600 . ?
C12 H12B 0.9600 . ?
C12 H12C 0.9600 . ?
C13 C14 1.520(6) . ?
C13 H13A 0.9700 . ?
C13 H13B 0.9700 . ?
C14 C16 1.506(7) . ?
C14 C15 1.529(7) . ?
C14 H14 0.9800 . ?
C15 H15A 0.9600 . ?
C15 H15B 0.9600 . ?
C15 H15C 0.9600 . ?
C16 H16A 0.9600 . ?
C16 H16B 0.9600 . ?
C16 H16C 0.9600 . ?

loop_
_geom_torsion_atom_site_label_1
_geom_torsion_atom_site_label_2
_geom_torsion_atom_site_label_3
_geom_torsion_atom_site_label_4
_geom_torsion
_geom_torsion_site_symmetry_1
_geom_torsion_site_symmetry_2
_geom_torsion_site_symmetry_3
_geom_torsion_site_symmetry_4
_geom_torsion_publ_flag
C6 N1 C1 C11 -51.7(5) . . . . ?
C4 N1 C1 C11 118.9(4) . . . . ?
C6 N1 C1 C13 71.0(5) . . . . ?
C4 N1 C1 C13 -118.4(4) . . . . ?
C6 N1 C1 C2 -165.2(4) . . . . ?
C4 N1 C1 C2 5.5(4) . . . . ?
N1 C1 C2 O1 -152.2(3) . . . . ?
C11 C1 C2 O1 91.4(4) . . . . ?
C13 C1 C2 O1 -27.8(5) . . . . ?
N1 C1 C2 C3 -27.6(4) . . . . ?
C11 C1 C2 C3 -144.0(3) . . . . ?
C13 C1 C2 C3 96.9(4) . . . . ?
O1 C2 C3 C4 161.1(3) . . . . ?
C1 C2 C3 C4 39.2(4) . . . . ?
O1 C2 C3 C5 -76.0(5) . . . . ?
C1 C2 C3 C5 162.2(4) . . . . ?
C6 N1 C4 C3 -170.0(3) . . . . ?
C1 N1 C4 C3 18.7(4) . . . . ?
C5 C3 C4 N1 -158.0(4) . . . . ?
C2 C3 C4 N1 -35.0(4) . . . . ?
C7 O3 C6 O2 -1.1(6) . . . . ?
C7 O3 C6 N1 178.8(3) . . . . ?
C4 N1 C6 O2 4.5(6) . . . . ?
C1 N1 C6 O2 174.6(4) . . . . ?
C4 N1 C6 O3 -175.4(3) . . . . ?
C1 N1 C6 O3 -5.3(5) . . . . ?
C6 O3 C7 C9 -67.9(5) . . . . ?
C6 O3 C7 C10 172.9(4) . . . . ?
C6 O3 C7 C8 55.9(5) . . . . ?
C12 O5 C11 O4 -1.6(7) . . . . ?
C12 O5 C11 C1 -179.6(4) . . . . ?
N1 C1 C11 O4 149.6(5) . . . . ?
C13 C1 C11 O4 22.6(6) . . . . ?
C2 C1 C11 O4 -100.7(6) . . . . ?
N1 C1 C11 O5 -32.5(5) . . . . ?
C13 C1 C11 O5 -159.5(4) . . . . ?
C2 C1 C11 O5 77.2(4) . . . . ?
N1 C1 C13 C14 54.9(5) . . . . ?
C11 C1 C13 C14 179.5(4) . . . . ?
C2 C1 C13 C14 -61.7(5) . . . . ?
C1 C13 C14 C16 -72.4(6) . . . . ?
C1 C13 C14 C15 166.5(4) . . . . ?

loop_
_cod_related_entry_id
_cod_related_entry_database
_cod_related_entry_code
1 ChemSpider 30653919
